data_1548902
loop_
_publ_author_name
'Call, Arnau'
'Franco, Federico'
'Kandoth, Noufal'
'Fern\'andez, Sergio'
'Gonz\'alez-B\'ejar, Mar\'ia'
'P\'erez-Prieto, Julia'
'Luis, Josep M.'
'Lloret-Fillol, Julio'

_publ_section_title
;
 Understanding light-driven H<sub>2</sub> evolution through the electronic
 tuning of aminopyridine cobalt complexes.
;
_journal_issue 9
_journal_name_full 'Chemical science'
_journal_page_first 2609
_journal_page_last 2619
_journal_paper_doi 10.1039/c7sc04328g
_journal_volume 9
_journal_year 2018
_chemical_formula_sum 'C19 H30 Co F6 N4 O7 S2'
_chemical_formula_weight 663.52
_space_group_IT_number 14
_space_group_name_Hall '-P 2ybc'
_space_group_name_H-M_alt 'P 1 21/c 1'
_symmetry_cell_setting monoclinic
_symmetry_space_group_name_Hall '-P 2ybc'
_symmetry_space_group_name_H-M 'P 1 21/c 1'
_atom_sites_solution_hydrogens geom
_audit_creation_method SHELXL-2014
_audit_update_record
;
2017-10-05 deposited with the CCDC.
2018-02-09 downloaded from the CCDC.
;
_cell_angle_alpha 90
_cell_angle_beta 108.403(2)
_cell_angle_gamma 90
_cell_formula_units_Z 4
_cell_length_a 11.9921(9)
_cell_length_b 15.4423(14)
_cell_length_c 15.8756(13)
_cell_measurement_reflns_used 9911
_cell_measurement_temperature 100(2)
_cell_measurement_theta_max 30.49
_cell_measurement_theta_min 2.29
_cell_volume 2789.6(4)
_computing_cell_refinement 'Bruker APEX2 v2014.9-0'
_computing_data_collection 'Bruker APEX2 v2014.9-0'
_computing_data_reduction 'Bruker SAINT V7.60A'
_computing_molecular_graphics 'Bruker SHELXTL'
_computing_publication_material 'Bruker SHELXTL'
_computing_structure_refinement 'SHELXL-2014 (Sheldrick, 2014)'
_computing_structure_solution Sir2011
_diffrn_ambient_temperature 100(2)
_diffrn_detector_area_resol_mean 512
_diffrn_detector_type '4K CCD area detector APEX II'
_diffrn_measured_fraction_theta_full 0.995
_diffrn_measured_fraction_theta_max 0.979
_diffrn_measurement_device_type 'APEX DUO Kappa 4-axis goniometer'
_diffrn_measurement_method
;
 Fullsphere data collection, phi and omega scans
;
_diffrn_measurement_specimen_support 'magnetic support with MicroMount'
_diffrn_radiation_monochromator 'Quazar MX Multilayer Optics'
_diffrn_radiation_type MoK\a
_diffrn_radiation_wavelength 0.71073
_diffrn_reflns_av_R_equivalents 0.0381
_diffrn_reflns_av_unetI/netI 0.0365
_diffrn_reflns_Laue_measured_fraction_full 0.995
_diffrn_reflns_Laue_measured_fraction_max 0.979
_diffrn_reflns_limit_h_max 17
_diffrn_reflns_limit_h_min -15
_diffrn_reflns_limit_k_max 22
_diffrn_reflns_limit_k_min -21
_diffrn_reflns_limit_l_max 22
_diffrn_reflns_limit_l_min -16
_diffrn_reflns_number 29373
_diffrn_reflns_point_group_measured_fraction_full 0.995
_diffrn_reflns_point_group_measured_fraction_max 0.979
_diffrn_reflns_theta_full 25.242
_diffrn_reflns_theta_max 30.537
_diffrn_reflns_theta_min 1.790
_diffrn_source 'Microfocus source E025 IuS'
_diffrn_source_current 0.6
_diffrn_source_power 50
_diffrn_source_size '0.2 mm x 0.2 mm fine focus'
_diffrn_source_type 'Bruker APEX DUO'
_exptl_absorpt_coefficient_mu 0.850
_exptl_absorpt_correction_T_max 0.920
_exptl_absorpt_correction_T_min 0.733
_exptl_absorpt_correction_type multi-scan
_exptl_absorpt_process_details
; 
 SADABS Version 2008/1 Bruker-Nonius
 Blessing, Acta Cryst. (1995) A51 33-38
;
_exptl_crystal_colour purple
_exptl_crystal_density_diffrn 1.580
_exptl_crystal_description plate
_exptl_crystal_F_000 1364
_exptl_crystal_size_max 0.40
_exptl_crystal_size_mid 0.35
_exptl_crystal_size_min 0.10
_refine_diff_density_max 1.509
_refine_diff_density_min -0.603
_refine_diff_density_rms 0.073
_refine_ls_extinction_method none
_refine_ls_goodness_of_fit_ref 1.035
_refine_ls_hydrogen_treatment constr
_refine_ls_matrix_type full
_refine_ls_number_parameters 357
_refine_ls_number_reflns 8352
_refine_ls_number_restraints 0
_refine_ls_restrained_S_all 1.035
_refine_ls_R_factor_all 0.0458
_refine_ls_R_factor_gt 0.0353
_refine_ls_shift/su_max 0.001
_refine_ls_shift/su_mean 0.000
_refine_ls_structure_factor_coef Fsqd
_refine_ls_weighting_details 'w=1/[\s^2^(Fo^2^)+(0.0399P)^2^+2.0329P] where P=(Fo^2^+2Fc^2^)/3'
_refine_ls_weighting_scheme calc
_refine_ls_wR_factor_gt 0.0873
_refine_ls_wR_factor_ref 0.0933
_reflns_Friedel_coverage 0.000
_reflns_number_gt 6962
_reflns_number_total 8352
_reflns_threshold_expression 'I > 2\s(I)'
_cod_data_source_file c7sc04328g2.cif
_cod_data_source_block mo_Co_DMM_0m
_cod_depositor_comments
;
The following automatic conversions were performed:

'_symmetry_cell_setting' value 'Monoclinic' changed to 'monoclinic'
according to
/home/data/users/saulius/crontab/automatic-downloads/rss-feeds/RSC/lib/dictionaries/cif_core.dic
dictionary named 'cif_core.dic' version 2.4.2 from 2011-04-26.

'_exptl_absorpt_correction_type' value 'Multi-scan' changed to
'multi-scan' according to
/home/data/users/saulius/crontab/automatic-downloads/rss-feeds/RSC/lib/dictionaries/cif_core.dic
dictionary named 'cif_core.dic' version 2.4.2 from 2011-04-26.

Automatic conversion script
Id: cif_fix_values 4973 2017-02-22 13:04:09Z antanas 

 Adding full bibliography for 1548897--1548902.cif.
;
_cod_original_sg_symbol_H-M P2(1)/c
_cod_database_code 1548902
_shelx_space_group_comment
;
The symmetry employed for this shelxl refinement is uniquely defined
by the following loop, which should always be used as a source of
symmetry information in preference to the above space-group names.
They are only intended as comments.
;
_shelx_estimated_absorpt_t_min 0.727
_shelx_estimated_absorpt_t_max 0.920
_shelxl_version_number 2014-3

loop_
_space_group_symop_operation_xyz
'x, y, z'
'-x, y+1/2, -z+1/2'
'-x, -y, -z'
'x, -y-1/2, z-1/2'

loop_
_atom_site_label
_atom_site_type_symbol
_atom_site_fract_x
_atom_site_fract_y
_atom_site_fract_z
_atom_site_U_iso_or_equiv
_atom_site_adp_type
_atom_site_occupancy
_atom_site_site_symmetry_order
_atom_site_calc_flag
_atom_site_refinement_flags_posn
_atom_site_refinement_flags_adp
Co1 Co 0.19338(2) 0.35093(2) 0.34833(2) 0.01018(6) Uani 1 1 d . .
N1 N 0.08322(12) 0.30622(9) 0.42112(8) 0.0117(2) Uani 1 1 d . .
N2 N 0.23026(12) 0.21414(9) 0.34458(8) 0.0139(3) Uani 1 1 d . .
N3 N 0.32811(12) 0.34352(9) 0.47447(8) 0.0136(3) Uani 1 1 d . .
N4 N 0.02615(12) 0.37404(9) 0.25913(8) 0.0121(2) Uani 1 1 d . .
O1 O -0.30219(10) 0.46560(8) 0.11382(8) 0.0201(2) Uani 1 1 d . .
O2 O 0.19010(11) 0.49113(8) 0.37926(8) 0.0195(2) Uani 1 1 d . .
O3 O 0.07056(13) 0.58978(10) 0.26773(9) 0.0325(3) Uani 1 1 d . .
O4 O 0.03257(14) 0.57158(10) 0.40804(11) 0.0332(3) Uani 1 1 d . .
O5 O 0.29579(13) 0.38673(10) 0.27161(9) 0.0289(3) Uani 1 1 d . .
O6 O 0.45417(14) 0.34828(11) 0.21678(12) 0.0387(4) Uani 1 1 d . .
O7 O 0.26241(14) 0.38657(10) 0.11456(8) 0.0323(3) Uani 1 1 d . .
S1 S 0.11518(4) 0.56734(3) 0.35961(3) 0.01615(9) Uani 1 1 d . .
S2 S 0.34688(4) 0.39496(3) 0.20169(3) 0.01642(9) Uani 1 1 d . .
C1 C 0.04958(14) 0.21711(11) 0.38821(10) 0.0153(3) Uani 1 1 d . .
H1A H -0.0069 0.2199 0.3274 0.018 Uiso 1 1 calc R U
H1B H 0.0101 0.1882 0.4267 0.018 Uiso 1 1 calc R U
C2 C 0.15583(15) 0.16405(10) 0.38715(10) 0.0157(3) Uani 1 1 d . .
H2A H 0.2028 0.1488 0.4487 0.019 Uiso 1 1 calc R U
H2B H 0.1294 0.1096 0.3539 0.019 Uiso 1 1 calc R U
C3 C 0.35640(14) 0.20927(11) 0.39733(11) 0.0172(3) Uani 1 1 d . .
H3A H 0.4040 0.2372 0.3641 0.021 Uiso 1 1 calc R U
H3B H 0.3806 0.1478 0.4071 0.021 Uiso 1 1 calc R U
C4 C 0.37913(15) 0.25428(11) 0.48664(10) 0.0170(3) Uani 1 1 d . .
H4A H 0.3436 0.2200 0.5243 0.020 Uiso 1 1 calc R U
H4B H 0.4649 0.2577 0.5172 0.020 Uiso 1 1 calc R U
C5 C 0.26190(15) 0.36256(11) 0.53746(10) 0.0166(3) Uani 1 1 d . .
H5A H 0.2406 0.4247 0.5334 0.020 Uiso 1 1 calc R U
H5B H 0.3131 0.3509 0.5988 0.020 Uiso 1 1 calc R U
C6 C 0.15005(15) 0.30803(11) 0.51814(10) 0.0155(3) Uani 1 1 d . .
H6A H 0.1713 0.2481 0.5394 0.019 Uiso 1 1 calc R U
H6B H 0.0994 0.3323 0.5510 0.019 Uiso 1 1 calc R U
C7 C -0.02170(14) 0.36233(11) 0.39645(10) 0.0145(3) Uani 1 1 d . .
H7A H -0.0044 0.4164 0.4316 0.017 Uiso 1 1 calc R U
H7B H -0.0872 0.3324 0.4098 0.017 Uiso 1 1 calc R U
C8 C -0.05743(14) 0.38383(10) 0.29797(10) 0.0126(3) Uani 1 1 d . .
C9 C -0.16978(14) 0.41493(11) 0.25244(10) 0.0146(3) Uani 1 1 d . .
C10 C -0.19376(14) 0.43255(10) 0.16213(10) 0.0146(3) Uani 1 1 d . .
C11 C -0.10919(15) 0.42083(10) 0.12004(10) 0.0150(3) Uani 1 1 d . .
C12 C 0.00048(14) 0.39270(11) 0.17220(10) 0.0140(3) Uani 1 1 d . .
H12 H 0.0605 0.3863 0.1454 0.017 Uiso 1 1 calc R U
C13 C -0.25904(15) 0.43040(13) 0.29932(12) 0.0219(4) Uani 1 1 d . .
H13A H -0.2917 0.3749 0.3101 0.033 Uiso 1 1 calc R U
H13B H -0.3224 0.4671 0.2623 0.033 Uiso 1 1 calc R U
H13C H -0.2213 0.4594 0.3561 0.033 Uiso 1 1 calc R U
C14 C -0.13430(16) 0.43757(12) 0.02222(10) 0.0202(3) Uani 1 1 d . .
H14A H -0.1877 0.3929 -0.0120 0.030 Uiso 1 1 calc R U
H14B H -0.0606 0.4360 0.0079 0.030 Uiso 1 1 calc R U
H14C H -0.1709 0.4946 0.0072 0.030 Uiso 1 1 calc R U
C15 C -0.38760(16) 0.39950(13) 0.07612(13) 0.0252(4) Uani 1 1 d . .
H15A H -0.3601 0.3634 0.0359 0.038 Uiso 1 1 calc R U
H15B H -0.4626 0.4266 0.0431 0.038 Uiso 1 1 calc R U
H15C H -0.3984 0.3634 0.1237 0.038 Uiso 1 1 calc R U
C16 C 0.21139(17) 0.18170(12) 0.25353(11) 0.0215(3) Uani 1 1 d . .
H16A H 0.2375 0.1213 0.2561 0.032 Uiso 1 1 calc R U
H16B H 0.2566 0.2171 0.2246 0.032 Uiso 1 1 calc R U
H16C H 0.1276 0.1852 0.2196 0.032 Uiso 1 1 calc R U
C17 C 0.42289(15) 0.40819(12) 0.48571(11) 0.0199(3) Uani 1 1 d . .
H17A H 0.3885 0.4662 0.4735 0.030 Uiso 1 1 calc R U
H17B H 0.4665 0.3953 0.4444 0.030 Uiso 1 1 calc R U
H17C H 0.4765 0.4059 0.5468 0.030 Uiso 1 1 calc R U
C18 C 0.21931(19) 0.65355(13) 0.40903(15) 0.0299(4) Uani 1 1 d . .
C19 C 0.38829(18) 0.50901(13) 0.20932(12) 0.0251(4) Uani 1 1 d . .
F1 F 0.30084(13) 0.66237(10) 0.36986(11) 0.0475(4) Uani 1 1 d . .
F2 F 0.16363(14) 0.72879(9) 0.40392(15) 0.0673(6) Uani 1 1 d . .
F3 F 0.27520(14) 0.63819(10) 0.49476(9) 0.0484(4) Uani 1 1 d . .
F4 F 0.43922(14) 0.52895(10) 0.14858(10) 0.0468(4) Uani 1 1 d . .
F5 F 0.29566(12) 0.56002(8) 0.19653(9) 0.0378(3) Uani 1 1 d . .
F6 F 0.46514(13) 0.52721(10) 0.28842(9) 0.0455(4) Uani 1 1 d . .

loop_
_atom_site_aniso_label
_atom_site_aniso_U_11
_atom_site_aniso_U_22
_atom_site_aniso_U_33
_atom_site_aniso_U_23
_atom_site_aniso_U_13
_atom_site_aniso_U_12
Co1 0.00913(11) 0.01070(10) 0.00987(9) 0.00127(7) 0.00181(7) 0.00062(7)
N1 0.0129(6) 0.0112(6) 0.0106(5) -0.0001(4) 0.0030(4) 0.0003(5)
N2 0.0148(6) 0.0133(6) 0.0130(5) -0.0010(5) 0.0039(5) 0.0012(5)
N3 0.0134(6) 0.0120(6) 0.0135(5) 0.0008(5) 0.0016(5) 0.0005(5)
N4 0.0114(6) 0.0121(6) 0.0120(5) 0.0006(4) 0.0023(5) -0.0004(5)
O1 0.0112(6) 0.0177(6) 0.0251(6) 0.0014(5) -0.0034(4) 0.0020(4)
O2 0.0187(6) 0.0121(6) 0.0229(5) -0.0018(4) 0.0000(5) 0.0046(4)
O3 0.0315(8) 0.0342(9) 0.0243(6) 0.0128(6) -0.0019(6) 0.0063(6)
O4 0.0338(8) 0.0288(8) 0.0460(8) -0.0058(6) 0.0255(7) 0.0020(6)
O5 0.0301(8) 0.0303(8) 0.0323(7) 0.0016(6) 0.0183(6) -0.0067(6)
O6 0.0260(8) 0.0338(9) 0.0614(10) 0.0079(7) 0.0210(8) 0.0101(6)
O7 0.0470(9) 0.0268(8) 0.0169(6) -0.0044(5) 0.0013(6) -0.0030(7)
S1 0.0168(2) 0.01177(18) 0.01912(17) 0.00164(13) 0.00466(15) 0.00405(14)
S2 0.0169(2) 0.0181(2) 0.01594(16) 0.00081(14) 0.00754(14) 0.00004(15)
C1 0.0164(8) 0.0124(7) 0.0167(6) 0.0008(5) 0.0046(6) -0.0034(6)
C2 0.0198(8) 0.0098(7) 0.0169(7) 0.0006(5) 0.0051(6) -0.0015(6)
C3 0.0151(8) 0.0150(8) 0.0198(7) 0.0014(6) 0.0030(6) 0.0054(6)
C4 0.0156(8) 0.0141(8) 0.0176(7) 0.0025(6) 0.0003(6) 0.0036(6)
C5 0.0206(8) 0.0168(8) 0.0107(6) -0.0018(5) 0.0024(6) 0.0006(6)
C6 0.0188(8) 0.0168(8) 0.0106(6) 0.0020(5) 0.0040(5) 0.0016(6)
C7 0.0120(7) 0.0189(8) 0.0131(6) 0.0016(5) 0.0048(5) 0.0027(6)
C8 0.0116(7) 0.0118(7) 0.0141(6) -0.0002(5) 0.0039(5) -0.0011(5)
C9 0.0112(7) 0.0139(7) 0.0178(7) 0.0001(6) 0.0033(6) -0.0009(5)
C10 0.0112(7) 0.0100(7) 0.0186(7) 0.0001(5) -0.0008(6) 0.0001(5)
C11 0.0175(8) 0.0111(7) 0.0135(6) -0.0005(5) 0.0010(6) -0.0010(6)
C12 0.0143(7) 0.0142(7) 0.0129(6) 0.0001(5) 0.0036(5) 0.0003(6)
C13 0.0140(8) 0.0268(10) 0.0263(8) 0.0028(7) 0.0083(7) 0.0046(7)
C14 0.0221(9) 0.0215(9) 0.0140(7) 0.0022(6) 0.0014(6) 0.0025(7)
C15 0.0128(8) 0.0292(10) 0.0284(9) -0.0034(7) -0.0009(7) -0.0033(7)
C16 0.0282(9) 0.0206(9) 0.0166(7) -0.0070(6) 0.0083(7) -0.0017(7)
C17 0.0157(8) 0.0170(8) 0.0222(7) 0.0012(6) -0.0007(6) -0.0035(6)
C18 0.0286(11) 0.0144(9) 0.0436(11) -0.0028(8) 0.0072(9) 0.0015(7)
C19 0.0288(10) 0.0241(10) 0.0232(8) -0.0016(7) 0.0091(7) -0.0047(7)
F1 0.0361(8) 0.0435(9) 0.0636(9) 0.0057(7) 0.0168(7) -0.0153(6)
F2 0.0478(9) 0.0121(7) 0.1292(16) -0.0116(8) 0.0097(10) 0.0058(6)
F3 0.0523(9) 0.0468(9) 0.0367(7) -0.0196(6) 0.0007(6) -0.0099(7)
F4 0.0641(10) 0.0360(8) 0.0564(8) 0.0067(6) 0.0419(8) -0.0126(7)
F5 0.0464(8) 0.0225(6) 0.0435(7) -0.0015(5) 0.0126(6) 0.0081(6)
F6 0.0419(8) 0.0452(9) 0.0384(7) -0.0122(6) -0.0029(6) -0.0182(7)

loop_
_atom_type_symbol
_atom_type_description
_atom_type_scat_dispersion_real
_atom_type_scat_dispersion_imag
_atom_type_scat_source
C C 0.0033 0.0016 'International Tables Vol C Tables 4.2.6.8 and 6.1.1.4'
H H 0.0000 0.0000 'International Tables Vol C Tables 4.2.6.8 and 6.1.1.4'
N N 0.0061 0.0033 'International Tables Vol C Tables 4.2.6.8 and 6.1.1.4'
O O 0.0106 0.0060 'International Tables Vol C Tables 4.2.6.8 and 6.1.1.4'
F F 0.0171 0.0103 'International Tables Vol C Tables 4.2.6.8 and 6.1.1.4'
S S 0.1246 0.1234 'International Tables Vol C Tables 4.2.6.8 and 6.1.1.4'
Co Co 0.3494 0.9721 'International Tables Vol C Tables 4.2.6.8 and 6.1.1.4'

loop_
_geom_angle_atom_site_label_1
_geom_angle_atom_site_label_2
_geom_angle_atom_site_label_3
_geom_angle
O5 Co1 N4 100.22(6)
O5 Co1 N1 175.82(6)
N4 Co1 N1 78.21(5)
O5 Co1 N3 98.77(6)
N4 Co1 N3 157.25(5)
N1 Co1 N3 83.64(5)
O5 Co1 N2 94.62(6)
N4 Co1 N2 108.01(5)
N1 Co1 N2 82.26(5)
N3 Co1 N2 82.71(5)
O5 Co1 O2 85.68(6)
N4 Co1 O2 84.44(5)
N1 Co1 O2 97.98(5)
N3 Co1 O2 84.62(5)
N2 Co1 O2 167.23(5)
C7 N1 C1 109.72(12)
C7 N1 C6 113.41(12)
C1 N1 C6 112.23(12)
C7 N1 Co1 106.80(9)
C1 N1 Co1 104.86(9)
C6 N1 Co1 109.32(10)
C16 N2 C3 110.45(13)
C16 N2 C2 109.75(13)
C3 N2 C2 111.54(12)
C16 N2 Co1 112.86(11)
C3 N2 Co1 102.43(10)
C2 N2 Co1 109.67(10)
C17 N3 C5 109.73(13)
C17 N3 C4 109.79(13)
C5 N3 C4 112.23(13)
C17 N3 Co1 113.59(10)
C5 N3 Co1 102.27(9)
C4 N3 Co1 109.09(9)
C8 N4 C12 119.00(14)
C8 N4 Co1 113.87(10)
C12 N4 Co1 126.24(11)
C10 O1 C15 113.03(13)
S1 O2 Co1 142.56(8)
S2 O5 Co1 164.28(10)
O3 S1 O4 115.90(10)
O3 S1 O2 114.98(8)
O4 S1 O2 114.00(9)
O3 S1 C18 104.30(10)
O4 S1 C18 103.35(10)
O2 S1 C18 101.88(8)
O6 S2 O5 114.10(10)
O6 S2 O7 116.07(10)
O5 S2 O7 113.15(9)
O6 S2 C19 105.34(10)
O5 S2 C19 102.02(9)
O7 S2 C19 104.19(9)
N1 C1 C2 111.64(13)
N2 C2 C1 110.40(13)
N2 C3 C4 110.70(13)
N3 C4 C3 110.75(13)
N3 C5 C6 112.09(13)
N1 C6 C5 111.56(12)
N1 C7 C8 109.93(12)
N4 C8 C9 122.65(14)
N4 C8 C7 116.04(13)
C9 C8 C7 121.27(14)
C10 C9 C8 116.74(14)
C10 C9 C13 121.94(14)
C8 C9 C13 121.30(14)
O1 C10 C11 118.83(14)
O1 C10 C9 119.62(14)
C11 C10 C9 121.50(14)
C12 C11 C10 116.90(14)
C12 C11 C14 120.85(15)
C10 C11 C14 122.24(15)
N4 C12 C11 123.13(15)
F1 C18 F2 108.25(19)
F1 C18 F3 106.87(18)
F2 C18 F3 107.36(19)
F1 C18 S1 112.37(15)
F2 C18 S1 110.43(15)
F3 C18 S1 111.34(15)
F5 C19 F4 107.82(17)
F5 C19 F6 108.43(16)
F4 C19 F6 107.17(17)
F5 C19 S2 111.52(14)
F4 C19 S2 110.68(14)
F6 C19 S2 111.06(14)

loop_
_geom_bond_atom_site_label_1
_geom_bond_atom_site_label_2
_geom_bond_distance
Co1 O5 2.0596(13)
Co1 N4 2.0883(13)
Co1 N1 2.1263(13)
Co1 N3 2.1427(13)
Co1 N2 2.1628(14)
Co1 O2 2.2230(12)
N1 C7 1.475(2)
N1 C1 1.482(2)
N1 C6 1.4953(19)
N2 C16 1.478(2)
N2 C3 1.482(2)
N2 C2 1.494(2)
N3 C17 1.481(2)
N3 C5 1.489(2)
N3 C4 1.495(2)
N4 C8 1.341(2)
N4 C12 1.3470(19)
O1 C10 1.3820(19)
O1 C15 1.436(2)
O2 S1 1.4536(12)
O3 S1 1.4288(13)
O4 S1 1.4345(14)
O5 S2 1.4328(13)
O6 S2 1.4275(15)
O7 S2 1.4394(14)
S1 C18 1.824(2)
S2 C19 1.823(2)
C1 C2 1.520(2)
C3 C4 1.524(2)
C5 C6 1.531(2)
C7 C8 1.522(2)
C8 C9 1.398(2)
C9 C10 1.397(2)
C9 C13 1.503(2)
C10 C11 1.391(2)
C11 C12 1.384(2)
C11 C14 1.508(2)
C18 F1 1.321(3)
C18 F2 1.330(2)
C18 F3 1.335(3)
C19 F5 1.324(2)
C19 F4 1.330(2)
C19 F6 1.332(2)

loop_
_geom_torsion_atom_site_label_1
_geom_torsion_atom_site_label_2
_geom_torsion_atom_site_label_3
_geom_torsion_atom_site_label_4
_geom_torsion
Co1 O2 S1 O3 -57.31(16)
Co1 O2 S1 O4 79.97(15)
Co1 O2 S1 C18 -169.42(13)
Co1 O5 S2 O6 -100.8(4)
Co1 O5 S2 O7 34.9(4)
Co1 O5 S2 C19 146.2(4)
C7 N1 C1 C2 163.11(12)
C6 N1 C1 C2 -69.84(16)
Co1 N1 C1 C2 48.73(13)
C16 N2 C2 C1 -103.49(15)
C3 N2 C2 C1 133.78(14)
Co1 N2 C2 C1 21.02(14)
N1 C1 C2 N2 -47.84(16)
C16 N2 C3 C4 171.92(14)
C2 N2 C3 C4 -65.75(17)
Co1 N2 C3 C4 51.48(14)
C17 N3 C4 C3 -103.45(15)
C5 N3 C4 C3 134.23(14)
Co1 N3 C4 C3 21.63(16)
N2 C3 C4 N3 -51.20(18)
C17 N3 C5 C6 170.01(13)
C4 N3 C5 C6 -67.64(16)
Co1 N3 C5 C6 49.14(14)
C7 N1 C6 C5 -103.83(15)
C1 N1 C6 C5 131.13(14)
Co1 N1 C6 C5 15.22(15)
N3 C5 C6 N1 -45.17(18)
C1 N1 C7 C8 -74.82(15)
C6 N1 C7 C8 158.80(13)
Co1 N1 C7 C8 38.32(14)
C12 N4 C8 C9 -1.7(2)
Co1 N4 C8 C9 168.17(12)
C12 N4 C8 C7 -179.44(14)
Co1 N4 C8 C7 -9.52(18)
N1 C7 C8 N4 -20.24(19)
N1 C7 C8 C9 162.03(14)
N4 C8 C9 C10 2.5(2)
C7 C8 C9 C10 -179.90(15)
N4 C8 C9 C13 -176.13(16)
C7 C8 C9 C13 1.5(2)
C15 O1 C10 C11 93.62(18)
C15 O1 C10 C9 -88.88(19)
C8 C9 C10 O1 -178.31(14)
C13 C9 C10 O1 0.3(2)
C8 C9 C10 C11 -0.9(2)
C13 C9 C10 C11 177.75(16)
O1 C10 C11 C12 176.09(14)
C9 C10 C11 C12 -1.4(2)
O1 C10 C11 C14 -4.0(2)
C9 C10 C11 C14 178.58(16)
C8 N4 C12 C11 -0.8(2)
Co1 N4 C12 C11 -169.31(12)
C10 C11 C12 N4 2.3(2)
C14 C11 C12 N4 -177.68(15)
O3 S1 C18 F1 -55.67(17)
O4 S1 C18 F1 -177.26(15)
O2 S1 C18 F1 64.25(16)
O3 S1 C18 F2 65.31(19)
O4 S1 C18 F2 -56.28(19)
O2 S1 C18 F2 -174.77(17)
O3 S1 C18 F3 -175.52(15)
O4 S1 C18 F3 62.89(17)
O2 S1 C18 F3 -55.60(16)
O6 S2 C19 F5 -179.94(13)
O5 S2 C19 F5 -60.50(15)
O7 S2 C19 F5 57.43(15)
O6 S2 C19 F4 60.04(17)
O5 S2 C19 F4 179.47(14)
O7 S2 C19 F4 -62.60(17)
O6 S2 C19 F6 -58.87(17)
O5 S2 C19 F6 60.56(16)
O7 S2 C19 F6 178.49(14)
